data_2237684
loop_
_publ_author_name
'Cruz-Enr\'iquez, Adriana'
'Peinado-Guevara, Hector J.'
'Reyes-Marquez, Viviana'
'H\"opfl, Herbert'
'Campos-Gaxiola, Jos\'e J.'

_publ_section_title
;
 Cyclohexane-1,4-dicarboxylic acid--pyridinium-4-olate (1/1)
;
_journal_coeditor_code PK2472
_journal_issue 4
_journal_name_full 'Acta Crystallographica Section E'
_journal_page_first o591
_journal_paper_doi 10.1107/S160053681300754X
_journal_volume 69
_journal_year 2013
_chemical_formula_iupac 'C5 H5 N O, C8 H12 O4'
_chemical_formula_moiety 'C5 H5 N O, C8 H12 O4'
_chemical_formula_sum 'C13 H17 N O5'
_chemical_formula_weight 267.28
_chemical_name_systematic
;
Cyclohexane-1,4-dicarboxylic acid--pyridinium-4-olate (1/1)
;
_space_group_IT_number 14
_symmetry_cell_setting monoclinic
_symmetry_space_group_name_Hall '-P 2ybc'
_symmetry_space_group_name_H-M 'P 1 21/c 1'
_atom_sites_solution_hydrogens geom
_atom_sites_solution_primary direct
_atom_sites_solution_secondary difmap
_audit_creation_method SHELXL-97
_cell_angle_alpha 90.00
_cell_angle_beta 115.383(2)
_cell_angle_gamma 90.00
_cell_formula_units_Z 4
_cell_length_a 11.749(2)
_cell_length_b 11.618(2)
_cell_length_c 10.8010(19)
_cell_measurement_reflns_used 5484
_cell_measurement_temperature 293(2)
_cell_measurement_theta_max 27.41
_cell_measurement_theta_min 2.60
_cell_volume 1332.0(4)
_computing_cell_refinement '<i>SAINT-Plus-NT</i> (Bruker, 2001)'
_computing_data_collection 'SMART (Bruker, 2000)'
_computing_data_reduction '<i>SAINT-Plus-NT</i> (Bruker, 2001)'
_computing_molecular_graphics 'ORTEP-3 (Farrugia, 2012) and Mercury (Macrae <i>et al.</i> 2008)'
_computing_publication_material 'publCIF (Westrip, 2010)'
_computing_structure_refinement 'SHELXTL-NT (Sheldrick, 2008)'
_computing_structure_solution 'SHELXTL-NT (Sheldrick, 2008)'
_diffrn_ambient_temperature 293(2)
_diffrn_measured_fraction_theta_full 1.000
_diffrn_measured_fraction_theta_max 1.000
_diffrn_measurement_device_type 'Bruker SMART CCD area-detector'
_diffrn_measurement_method '\f and \w scans'
_diffrn_radiation_monochromator graphite
_diffrn_radiation_source 'fine-focus sealed tube'
_diffrn_radiation_type MoK\a
_diffrn_radiation_wavelength 0.71073
_diffrn_reflns_av_R_equivalents 0.0412
_diffrn_reflns_av_sigmaI/netI 0.0224
_diffrn_reflns_limit_h_max 13
_diffrn_reflns_limit_h_min -13
_diffrn_reflns_limit_k_max 13
_diffrn_reflns_limit_k_min -13
_diffrn_reflns_limit_l_max 12
_diffrn_reflns_limit_l_min -12
_diffrn_reflns_number 12552
_diffrn_reflns_theta_full 25.00
_diffrn_reflns_theta_max 25.00
_diffrn_reflns_theta_min 1.92
_diffrn_standards_number 0
_exptl_absorpt_coefficient_mu 0.103
_exptl_absorpt_correction_T_max 0.98
_exptl_absorpt_correction_T_min 0.95
_exptl_absorpt_correction_type multi-scan
_exptl_absorpt_process_details '(SADABS; Sheldrick, 1996)'
_exptl_crystal_colour yellow
_exptl_crystal_density_diffrn 1.333
_exptl_crystal_density_method 'not measured'
_exptl_crystal_description 'rectangular prism'
_exptl_crystal_F_000 568
_exptl_crystal_size_max 0.50
_exptl_crystal_size_mid 0.43
_exptl_crystal_size_min 0.24
_refine_diff_density_max 0.203
_refine_diff_density_min -0.268
_refine_ls_extinction_method none
_refine_ls_goodness_of_fit_ref 1.018
_refine_ls_hydrogen_treatment mixed
_refine_ls_matrix_type full
_refine_ls_number_parameters 181
_refine_ls_number_reflns 2345
_refine_ls_number_restraints 3
_refine_ls_restrained_S_all 1.017
_refine_ls_R_factor_all 0.0750
_refine_ls_R_factor_gt 0.0718
_refine_ls_shift/su_max 0.000
_refine_ls_shift/su_mean 0.000
_refine_ls_structure_factor_coef Fsqd
_refine_ls_weighting_details 'calc w=1/[\s^2^(Fo^2^)+(0.0623P)^2^+1.4075P] where P=(Fo^2^+2Fc^2^)/3'
_refine_ls_weighting_scheme calc
_refine_ls_wR_factor_gt 0.1587
_refine_ls_wR_factor_ref 0.1611
_reflns_number_gt 2229
_reflns_number_total 2345
_reflns_threshold_expression I>2\s(I)
_cod_data_source_file pk2472.cif
_cod_data_source_block I
_cod_original_sg_symbol_H-M 'P 21/c'
_cod_database_code 2237684
_cod_database_fobs_code 2237684

loop_
_symmetry_equiv_pos_as_xyz
'x, y, z'
'-x, y+1/2, -z+1/2'
'-x, -y, -z'
'x, -y-1/2, z-1/2'

loop_
_atom_site_type_symbol
_atom_site_label
_atom_site_fract_x
_atom_site_fract_y
_atom_site_fract_z
_atom_site_U_iso_or_equiv
_atom_site_adp_type
_atom_site_calc_flag
_atom_site_refinement_flags
_atom_site_occupancy
_atom_site_symmetry_multiplicity
O O1 0.2230(2) 0.1930(2) 0.0632(2) 0.0663(6) Uani d D 1 1
H H1' 0.162(2) 0.198(4) 0.085(4) 0.099 Uiso d D 1 1
O O2 0.3186(2) 0.3059(3) 0.2412(3) 0.0898(9) Uani d . 1 1
O O3 0.8439(2) 0.3327(2) 0.3413(2) 0.0733(7) Uani d D 1 1
H H3' 0.901(3) 0.324(4) 0.4210(17) 0.110 Uiso d D 1 1
O O4 0.7984(2) 0.15562(19) 0.3701(2) 0.0805(8) Uani d . 1 1
C C1 0.4258(2) 0.2522(2) 0.1037(2) 0.0420(6) Uani d . 1 1
H H1A 0.3892 0.2539 0.0033 0.050 Uiso calc R 1 1
C C2 0.5129(3) 0.3552(2) 0.1563(3) 0.0489(7) Uani d . 1 1
H H2A 0.4647 0.4256 0.1246 0.059 Uiso calc R 1 1
H H2B 0.5510 0.3555 0.2557 0.059 Uiso calc R 1 1
C C3 0.6155(3) 0.3511(3) 0.1063(3) 0.0556(8) Uani d . 1 1
H H3A 0.6718 0.4160 0.1442 0.067 Uiso calc R 1 1
H H3B 0.5773 0.3583 0.0073 0.067 Uiso calc R 1 1
C C4 0.6915(3) 0.2400(3) 0.1470(3) 0.0497(7) Uani d . 1 1
H H4 0.7428 0.2374 0.0955 0.060 Uiso calc R 1 1
C C5 0.6058(3) 0.1347(3) 0.1039(3) 0.0557(8) Uani d . 1 1
H H5A 0.5683 0.1283 0.0048 0.067 Uiso calc R 1 1
H H5B 0.6559 0.0662 0.1416 0.067 Uiso calc R 1 1
C C6 0.5018(3) 0.1405(2) 0.1514(3) 0.0485(7) Uani d . 1 1
H H6A 0.5384 0.1363 0.2506 0.058 Uiso calc R 1 1
H H6B 0.4460 0.0751 0.1152 0.058 Uiso calc R 1 1
C C7 0.3195(3) 0.2542(2) 0.1453(3) 0.0471(6) Uani d . 1 1
C C8 0.7822(2) 0.2371(2) 0.2978(3) 0.0442(6) Uani d . 1 1
N N1 0.0308(3) -0.0636(2) 0.3628(3) 0.0590(7) Uani d D 1 1
H H1 0.041(4) -0.115(2) 0.421(3) 0.088 Uiso d D 1 1
O O5 0.01175(16) 0.18473(15) 0.09311(18) 0.0470(5) Uani d . 1 1
C C9 0.0146(2) 0.1065(2) 0.1791(2) 0.0384(6) Uani d . 1 1
C C10 -0.0764(3) 0.0194(2) 0.1462(3) 0.0495(7) Uani d . 1 1
H H10 -0.1444 0.0185 0.0603 0.059 Uiso calc R 1 1
C C11 -0.0659(3) -0.0638(2) 0.2390(4) 0.0609(8) Uani d . 1 1
H H11 -0.1266 -0.1213 0.2159 0.073 Uiso calc R 1 1
C C12 0.1179(3) 0.0179(3) 0.4004(3) 0.0584(8) Uani d . 1 1
H H12 0.1836 0.0165 0.4880 0.070 Uiso calc R 1 1
C C13 0.1124(3) 0.1029(2) 0.3127(3) 0.0497(7) Uani d . 1 1
H H13 0.1740 0.1599 0.3410 0.060 Uiso calc R 1 1

loop_
_atom_site_aniso_label
_atom_site_aniso_U_11
_atom_site_aniso_U_22
_atom_site_aniso_U_33
_atom_site_aniso_U_12
_atom_site_aniso_U_13
_atom_site_aniso_U_23
O1 0.0561(13) 0.0868(16) 0.0593(13) -0.0227(12) 0.0280(11) -0.0188(12)
O2 0.0729(16) 0.130(2) 0.0779(16) -0.0249(15) 0.0433(14) -0.0510(16)
O3 0.0722(15) 0.0658(14) 0.0532(13) -0.0221(12) -0.0005(11) 0.0129(11)
O4 0.1024(19) 0.0580(14) 0.0471(12) -0.0139(13) -0.0003(12) 0.0119(11)
C1 0.0442(14) 0.0476(15) 0.0296(12) -0.0022(11) 0.0115(11) 0.0003(11)
C2 0.0532(16) 0.0370(14) 0.0506(15) 0.0012(12) 0.0166(13) 0.0067(12)
C3 0.0529(16) 0.0624(18) 0.0448(15) -0.0094(14) 0.0146(13) 0.0164(13)
C4 0.0479(15) 0.0695(19) 0.0349(13) 0.0017(14) 0.0207(12) 0.0011(13)
C5 0.0569(17) 0.0591(18) 0.0447(15) 0.0045(14) 0.0157(13) -0.0176(13)
C6 0.0550(16) 0.0374(14) 0.0483(15) -0.0063(12) 0.0175(13) -0.0069(12)
C7 0.0480(15) 0.0490(16) 0.0400(14) -0.0005(12) 0.0146(12) 0.0019(12)
C8 0.0437(14) 0.0500(16) 0.0386(13) 0.0008(12) 0.0174(11) 0.0004(12)
N1 0.0757(18) 0.0480(15) 0.0647(17) 0.0093(13) 0.0411(15) 0.0138(12)
O5 0.0441(10) 0.0454(10) 0.0432(10) -0.0014(8) 0.0109(8) 0.0082(8)
C9 0.0411(13) 0.0345(13) 0.0403(13) 0.0048(10) 0.0182(11) -0.0015(10)
C10 0.0450(15) 0.0467(16) 0.0554(16) -0.0027(12) 0.0202(13) -0.0062(13)
C11 0.0667(19) 0.0407(16) 0.088(2) -0.0111(14) 0.0458(19) -0.0066(15)
C12 0.0672(19) 0.0558(18) 0.0488(16) 0.0103(16) 0.0217(14) 0.0081(14)
C13 0.0517(15) 0.0439(15) 0.0449(14) -0.0043(12) 0.0125(12) -0.0001(12)

loop_
_atom_type_symbol
_atom_type_description
_atom_type_scat_dispersion_real
_atom_type_scat_dispersion_imag
_atom_type_scat_source
C C 0.0033 0.0016 'International Tables Vol C Tables 4.2.6.8 and 6.1.1.4'
H H 0.0000 0.0000 'International Tables Vol C Tables 4.2.6.8 and 6.1.1.4'
N N 0.0061 0.0033 'International Tables Vol C Tables 4.2.6.8 and 6.1.1.4'
O O 0.0106 0.0060 'International Tables Vol C Tables 4.2.6.8 and 6.1.1.4'

loop_
_geom_angle_atom_site_label_1
_geom_angle_atom_site_label_2
_geom_angle_atom_site_label_3
_geom_angle
C7 O1 H1' 112(3)
C8 O3 H3' 110(3)
C7 C1 C2 113.0(2)
C7 C1 C6 110.6(2)
C2 C1 C6 109.8(2)
C7 C1 H1A 107.7
C2 C1 H1A 107.7
C6 C1 H1A 107.7
C3 C2 C1 110.7(2)
C3 C2 H2A 109.5
C1 C2 H2A 109.5
C3 C2 H2B 109.5
C1 C2 H2B 109.5
H2A C2 H2B 108.1
C2 C3 C4 112.4(2)
C2 C3 H3A 109.1
C4 C3 H3A 109.1
C2 C3 H3B 109.1
C4 C3 H3B 109.1
H3A C3 H3B 107.9
C8 C4 C3 112.5(2)
C8 C4 C5 112.2(2)
C3 C4 C5 111.2(2)
C8 C4 H4 106.8
C3 C4 H4 106.8
C5 C4 H4 106.8
C6 C5 C4 112.6(2)
C6 C5 H5A 109.1
C4 C5 H5A 109.1
C6 C5 H5B 109.1
C4 C5 H5B 109.1
H5A C5 H5B 107.8
C5 C6 C1 111.2(2)
C5 C6 H6A 109.4
C1 C6 H6A 109.4
C5 C6 H6B 109.4
C1 C6 H6B 109.4
H6A C6 H6B 108.0
O2 C7 O1 122.0(3)
O2 C7 C1 125.7(3)
O1 C7 C1 112.3(2)
O4 C8 O3 122.4(2)
O4 C8 C4 124.3(3)
O3 C8 C4 113.3(2)
C12 N1 C11 121.6(3)
C12 N1 H1 116(3)
C11 N1 H1 122(3)
O5 C9 C10 123.0(2)
O5 C9 C13 121.1(2)
C10 C9 C13 115.8(2)
C11 C10 C9 120.6(3)
C11 C10 H10 119.7
C9 C10 H10 119.7
N1 C11 C10 120.5(3)
N1 C11 H11 119.8
C10 C11 H11 119.8
N1 C12 C13 120.6(3)
N1 C12 H12 119.7
C13 C12 H12 119.7
C12 C13 C9 120.9(3)
C12 C13 H13 119.6
C9 C13 H13 119.6

loop_
_geom_bond_atom_site_label_1
_geom_bond_atom_site_label_2
_geom_bond_distance
O1 C7 1.310(3)
O1 H1' 0.8400(10)
O2 C7 1.201(3)
O3 C8 1.299(3)
O3 H3' 0.8400(11)
O4 C8 1.189(3)
C1 C7 1.498(4)
C1 C2 1.518(4)
C1 C6 1.534(4)
C1 H1A 0.9800
C2 C3 1.518(4)
C2 H2A 0.9700
C2 H2B 0.9700
C3 C4 1.524(4)
C3 H3A 0.9700
C3 H3B 0.9700
C4 C8 1.517(4)
C4 C5 1.525(4)
C4 H4 0.9800
C5 C6 1.516(4)
C5 H5A 0.9700
C5 H5B 0.9700
C6 H6A 0.9700
C6 H6B 0.9700
N1 C12 1.324(4)
N1 C11 1.333(4)
N1 H1 0.8400(10)
O5 C9 1.289(3)
C9 C10 1.403(4)
C9 C13 1.408(4)
C10 C11 1.359(4)
C10 H10 0.9300
C11 H11 0.9300
C12 C13 1.351(4)
C12 H12 0.9300
C13 H13 0.9300

loop_
_geom_hbond_atom_site_label_D
_geom_hbond_atom_site_label_H
_geom_hbond_atom_site_label_A
_geom_hbond_site_symmetry_A
_geom_hbond_distance_DH
_geom_hbond_distance_HA
_geom_hbond_distance_DA
_geom_hbond_angle_DHA
_geom_hbond_publ_flag
O1 H1' O5 . 0.84 1.82 2.638(3) 165 yes
O3 H3' O5 4_666 0.84 1.76 2.594(2) 175 yes
N1 H1 O4 3_656 0.84 2.29 2.921(3) 132 yes
N1 H1 O5 2_545 0.84 2.39 3.038(3) 134 yes
C1 H1A O2 4_565 0.98 2.67 3.625(4) 162 yes
C11 H11 O2 2_545 0.93 2.62 3.420(5) 143 yes
C12 H12 O4 3_656 0.93 2.47 3.014(4) 117 yes

loop_
_geom_torsion_atom_site_label_1
_geom_torsion_atom_site_label_2
_geom_torsion_atom_site_label_3
_geom_torsion_atom_site_label_4
_geom_torsion
C7 C1 C2 C3 -177.7(2)
C6 C1 C2 C3 58.2(3)
C1 C2 C3 C4 -56.6(3)
C2 C3 C4 C8 -74.5(3)
C2 C3 C4 C5 52.4(3)
C8 C4 C5 C6 75.7(3)
C3 C4 C5 C6 -51.4(3)
C4 C5 C6 C1 54.4(3)
C7 C1 C6 C5 177.2(2)
C2 C1 C6 C5 -57.4(3)
C2 C1 C7 O2 -22.5(4)
C6 C1 C7 O2 101.1(3)
C2 C1 C7 O1 156.7(2)
C6 C1 C7 O1 -79.7(3)
C3 C4 C8 O4 136.9(3)
C5 C4 C8 O4 10.5(4)
C3 C4 C8 O3 -44.6(3)
C5 C4 C8 O3 -170.9(2)
O5 C9 C10 C11 177.2(2)
C13 C9 C10 C11 -1.8(4)
C12 N1 C11 C10 1.2(4)
C9 C10 C11 N1 0.3(4)
C11 N1 C12 C13 -1.1(5)
N1 C12 C13 C9 -0.5(4)
O5 C9 C13 C12 -177.1(3)
C10 C9 C13 C12 1.9(4)
